data_4118499
loop_
_publ_author_name
'Carolyn A. Leverett'
'Vikram C. Purohit'
'Alex G. Johnson'
'Rebecca L. Davis'
'Dean J. Tantillo'
'Daniel Romo'

_publ_section_title
;
 Dyotropic Rearrangements of Fused Tricyclic \b-Lactones: Application to
 the Synthesis of (-)-Curcumanolide A and (-)-Curcumalactone
;
_journal_name_full 'Journal of the American Chemical Society'
_journal_page_first 13348
_journal_page_last 13356
_journal_paper_doi 10.1021/ja303414a
_journal_volume 134
_journal_year 2012
_chemical_formula_sum 'C14 H20 O4'
_chemical_formula_weight 252.30
_chemical_name_systematic
;
 ?
;
_space_group_IT_number 14
_symmetry_cell_setting monoclinic
_symmetry_space_group_name_Hall '-P 2ybc'
_symmetry_space_group_name_H-M 'P 1 21/c 1'
_atom_sites_solution_hydrogens geom
_atom_sites_solution_primary direct
_atom_sites_solution_secondary difmap
_audit_creation_method SHELXL-97
_cell_angle_alpha 90.00
_cell_angle_beta 91.79(2)
_cell_angle_gamma 90.00
_cell_formula_units_Z 4
_cell_length_a 7.900(3)
_cell_length_b 6.278(2)
_cell_length_c 26.961(8)
_cell_measurement_reflns_used 3157
_cell_measurement_temperature 297(2)
_cell_measurement_theta_max 57.81
_cell_measurement_theta_min 3.28
_cell_volume 1336.5(8)
_computing_cell_refinement 'Bruker FRAMBO'
_computing_data_collection 'Bruker FRAMBO'
_computing_data_reduction 'Bruker SAINT'
_computing_molecular_graphics 'Bruker SHELXTL'
_computing_publication_material 'Bruker SHELXTL'
_computing_structure_refinement 'SHELXL-97 (Sheldrick, 1997)'
_computing_structure_solution 'SHELXS-97 (Sheldrick, 1990)'
_diffrn_ambient_temperature 297(2)
_diffrn_measured_fraction_theta_full 0.988
_diffrn_measured_fraction_theta_max 0.988
_diffrn_measurement_device_type 'MWPC area detector'
_diffrn_measurement_method '\f and \w scans'
_diffrn_radiation_monochromator graphite
_diffrn_radiation_source 'fine-focus sealed tube'
_diffrn_radiation_type CuK\a
_diffrn_radiation_wavelength 1.54178
_diffrn_reflns_av_R_equivalents 0.1158
_diffrn_reflns_av_sigmaI/netI 0.0785
_diffrn_reflns_limit_h_max 8
_diffrn_reflns_limit_h_min -8
_diffrn_reflns_limit_k_max 6
_diffrn_reflns_limit_k_min -7
_diffrn_reflns_limit_l_max 30
_diffrn_reflns_limit_l_min -30
_diffrn_reflns_number 18942
_diffrn_reflns_theta_full 61.34
_diffrn_reflns_theta_max 61.34
_diffrn_reflns_theta_min 3.28
_diffrn_standards_number 0
_exptl_absorpt_coefficient_mu 0.745
_exptl_absorpt_correction_T_max 0.9780
_exptl_absorpt_correction_T_min 0.8654
_exptl_absorpt_correction_type multi-scan
_exptl_absorpt_process_details sadabs
_exptl_crystal_colour 'colorless '
_exptl_crystal_density_diffrn 1.254
_exptl_crystal_description 'plate     '
_exptl_crystal_F_000 544
_exptl_crystal_size_max 0.20
_exptl_crystal_size_mid 0.10
_exptl_crystal_size_min 0.03
_refine_diff_density_max 0.419
_refine_diff_density_min -0.585
_refine_diff_density_rms 0.133
_refine_ls_extinction_method none
_refine_ls_goodness_of_fit_ref 1.019
_refine_ls_hydrogen_treatment constr
_refine_ls_matrix_type full
_refine_ls_number_parameters 167
_refine_ls_number_reflns 2034
_refine_ls_number_restraints 0
_refine_ls_restrained_S_all 1.019
_refine_ls_R_factor_all 0.1028
_refine_ls_R_factor_gt 0.0818
_refine_ls_shift/su_max 0.005
_refine_ls_shift/su_mean 0.001
_refine_ls_structure_factor_coef Fsqd
_refine_ls_weighting_details 'calc w=1/[\s^2^(Fo^2^)+(0.1284P)^2^+0.0000P] where P=(Fo^2^+2Fc^2^)/3'
_refine_ls_weighting_scheme calc
_refine_ls_wR_factor_gt 0.1951
_refine_ls_wR_factor_ref 0.2120
_reflns_number_gt 1295
_reflns_number_total 2034
_reflns_threshold_expression >2sigma(I)
_cod_data_source_file ja303414a_si_003.cif
_cod_data_source_block dr
_cod_original_cell_volume 1336.5(7)
_cod_database_code 4118499

loop_
_symmetry_equiv_pos_as_xyz
'x, y, z'
'-x, y+1/2, -z+1/2'
'-x, -y, -z'
'x, -y-1/2, z-1/2'

loop_
_atom_site_label
_atom_site_type_symbol
_atom_site_fract_x
_atom_site_fract_y
_atom_site_fract_z
_atom_site_U_iso_or_equiv
_atom_site_adp_type
_atom_site_occupancy
_atom_site_symmetry_multiplicity
_atom_site_calc_flag
_atom_site_refinement_flags
O1 O 0.9766(3) 0.8650(5) 0.14719(10) 0.0336(8) Uani 1 1 d .
O2 O 1.0743(3) 0.5359(5) 0.12797(10) 0.0388(8) Uani 1 1 d .
O3 O 0.5796(3) 0.7016(4) 0.14594(9) 0.0312(7) Uani 1 1 d .
O4 O 0.5269(4) 0.9078(5) 0.07960(10) 0.0380(8) Uani 1 1 d .
C1 C 0.6944(6) 0.7397(7) -0.01212(15) 0.0391(11) Uani 1 1 d .
H1A H 0.6288 0.8533 0.0032 0.059 Uiso 1 1 calc R
H1B H 0.6342 0.6893 -0.0422 0.059 Uiso 1 1 calc R
H1C H 0.8057 0.7948 -0.0208 0.059 Uiso 1 1 calc R
C2 C 0.7168(4) 0.5581(7) 0.02387(13) 0.0274(10) Uani 1 1 d .
C3 C 0.6727(5) 0.5637(6) 0.07127(13) 0.0267(9) Uani 1 1 d .
C4 C 0.6963(5) 0.3886(7) 0.10962(13) 0.0288(10) Uani 1 1 d .
H4A H 0.8101 0.3234 0.1079 0.035 Uiso 1 1 calc R
H4B H 0.6094 0.2761 0.1050 0.035 Uiso 1 1 calc R
C5 C 0.6755(5) 0.5068(6) 0.15901(14) 0.0268(10) Uani 1 1 d .
C6 C 0.8451(5) 0.5728(7) 0.18590(13) 0.0303(10) Uani 1 1 d .
H6 H 0.8213 0.6899 0.2098 0.036 Uiso 1 1 calc R
C7 C 0.9787(5) 0.6483(7) 0.15113(14) 0.0301(10) Uani 1 1 d .
C8 C 1.0919(6) 0.9537(7) 0.11155(17) 0.0465(12) Uani 1 1 d .
H8A H 1.2060 0.8970 0.1181 0.070 Uiso 1 1 calc R
H8B H 1.0940 1.1092 0.1147 0.070 Uiso 1 1 calc R
H8C H 1.0534 0.9146 0.0779 0.070 Uiso 1 1 calc R
C9 C 0.8950(5) 0.3700(7) 0.21570(15) 0.0354(11) Uani 1 1 d .
H9A H 0.9461 0.4085 0.2485 0.042 Uiso 1 1 calc R
H9B H 0.9773 0.2836 0.1974 0.042 Uiso 1 1 calc R
C10 C 0.7268(5) 0.2448(7) 0.22191(16) 0.0388(12) Uani 1 1 d .
H10A H 0.7303 0.1074 0.2039 0.047 Uiso 1 1 calc R
H10B H 0.7082 0.2157 0.2574 0.047 Uiso 1 1 calc R
C11 C 0.5846(5) 0.3875(7) 0.19998(14) 0.0306(10) Uani 1 1 d .
H11 H 0.5547 0.4938 0.2259 0.037 Uiso 1 1 calc R
C12 C 0.4212(5) 0.2726(7) 0.18331(16) 0.0384(11) Uani 1 1 d .
H12A H 0.3496 0.3699 0.1634 0.058 Uiso 1 1 calc R
H12B H 0.3602 0.2266 0.2125 0.058 Uiso 1 1 calc R
H12C H 0.4494 0.1480 0.1633 0.058 Uiso 1 1 calc R
C13 C 0.5885(5) 0.7443(7) 0.09637(15) 0.0317(10) Uani 1 1 d .
C14 C 0.7919(5) 0.3574(7) 0.00203(15) 0.0370(11) Uani 1 1 d .
H14A H 0.8464 0.2730 0.0286 0.055 Uiso 1 1 calc R
H14B H 0.8761 0.3966 -0.0223 0.055 Uiso 1 1 calc R
H14C H 0.7018 0.2734 -0.0143 0.055 Uiso 1 1 calc R

loop_
_atom_site_aniso_label
_atom_site_aniso_U_11
_atom_site_aniso_U_22
_atom_site_aniso_U_33
_atom_site_aniso_U_23
_atom_site_aniso_U_13
_atom_site_aniso_U_12
O1 0.0354(16) 0.0377(19) 0.0278(16) 0.0020(12) 0.0044(12) -0.0056(13)
O2 0.0358(17) 0.0462(19) 0.0349(18) -0.0031(14) 0.0073(14) 0.0071(14)
O3 0.0361(16) 0.0348(18) 0.0223(15) 0.0000(12) -0.0048(12) 0.0063(13)
O4 0.0420(18) 0.0359(19) 0.0353(17) 0.0024(14) -0.0111(14) 0.0080(14)
C1 0.040(3) 0.051(3) 0.026(2) 0.011(2) -0.0034(19) -0.010(2)
C2 0.021(2) 0.039(3) 0.023(2) -0.0006(17) -0.0048(16) -0.0080(18)
C3 0.026(2) 0.032(2) 0.021(2) -0.0008(17) -0.0067(16) 0.0011(18)
C4 0.034(2) 0.036(3) 0.015(2) -0.0003(17) -0.0066(17) 0.0087(19)
C5 0.026(2) 0.034(3) 0.020(2) 0.0045(17) -0.0062(16) 0.0072(18)
C6 0.032(2) 0.041(3) 0.017(2) 0.0001(17) -0.0032(17) 0.0014(19)
C7 0.030(2) 0.041(3) 0.018(2) 0.0006(18) -0.0092(17) -0.0055(19)
C8 0.051(3) 0.046(3) 0.043(3) -0.002(2) 0.017(2) -0.004(2)
C9 0.030(2) 0.050(3) 0.026(2) 0.007(2) -0.0113(18) 0.000(2)
C10 0.033(2) 0.050(3) 0.033(3) 0.012(2) -0.004(2) -0.005(2)
C11 0.029(2) 0.041(3) 0.022(2) 0.0010(18) 0.0011(17) 0.0007(19)
C12 0.034(2) 0.046(3) 0.035(3) 0.003(2) -0.001(2) 0.000(2)
C13 0.024(2) 0.044(3) 0.026(2) -0.0017(19) -0.0085(18) -0.006(2)
C14 0.041(2) 0.041(3) 0.028(2) 0.0003(19) -0.0005(19) -0.008(2)

loop_
_atom_type_symbol
_atom_type_description
_atom_type_scat_dispersion_real
_atom_type_scat_dispersion_imag
_atom_type_scat_source
C C 0.0181 0.0091 'International Tables Vol C Tables 4.2.6.8 and 6.1.1.4'
H H 0.0000 0.0000 'International Tables Vol C Tables 4.2.6.8 and 6.1.1.4'
O O 0.0492 0.0322 'International Tables Vol C Tables 4.2.6.8 and 6.1.1.4'

loop_
_geom_angle_atom_site_label_1
_geom_angle_atom_site_label_2
_geom_angle_atom_site_label_3
_geom_angle
C7 O1 C8 115.2(3)
C13 O3 C5 110.7(3)
C2 C1 H1A 109.5
C2 C1 H1B 109.5
H1A C1 H1B 109.5
C2 C1 H1C 109.5
H1A C1 H1C 109.5
H1B C1 H1C 109.5
C3 C2 C1 124.6(4)
C3 C2 C14 120.6(4)
C1 C2 C14 114.7(3)
C2 C3 C13 126.1(4)
C2 C3 C4 127.1(4)
C13 C3 C4 106.8(3)
C3 C4 C5 103.1(3)
C3 C4 H4A 111.2
C5 C4 H4A 111.2
C3 C4 H4B 111.2
C5 C4 H4B 111.2
H4A C4 H4B 109.1
O3 C5 C11 109.2(3)
O3 C5 C4 105.1(3)
C11 C5 C4 117.0(3)
O3 C5 C6 108.6(3)
C11 C5 C6 102.1(3)
C4 C5 C6 114.7(3)
C7 C6 C9 114.1(3)
C7 C6 C5 113.7(3)
C9 C6 C5 102.9(3)
C7 C6 H6 108.6
C9 C6 H6 108.6
C5 C6 H6 108.6
O2 C7 O1 122.9(4)
O2 C7 C6 126.4(4)
O1 C7 C6 110.8(3)
O1 C8 H8A 109.5
O1 C8 H8B 109.5
H8A C8 H8B 109.5
O1 C8 H8C 109.5
H8A C8 H8C 109.5
H8B C8 H8C 109.5
C6 C9 C10 105.5(3)
C6 C9 H9A 110.7
C10 C9 H9A 110.7
C6 C9 H9B 110.7
C10 C9 H9B 110.7
H9A C9 H9B 108.8
C11 C10 C9 106.2(3)
C11 C10 H10A 110.5
C9 C10 H10A 110.5
C11 C10 H10B 110.5
C9 C10 H10B 110.5
H10A C10 H10B 108.7
C5 C11 C12 115.3(3)
C5 C11 C10 102.0(3)
C12 C11 C10 115.9(4)
C5 C11 H11 107.7
C12 C11 H11 107.7
C10 C11 H11 107.7
C11 C12 H12A 109.5
C11 C12 H12B 109.5
H12A C12 H12B 109.5
C11 C12 H12C 109.5
H12A C12 H12C 109.5
H12B C12 H12C 109.5
O4 C13 O3 119.7(4)
O4 C13 C3 130.8(4)
O3 C13 C3 109.5(3)
C2 C14 H14A 109.5
C2 C14 H14B 109.5
H14A C14 H14B 109.5
C2 C14 H14C 109.5
H14A C14 H14C 109.5
H14B C14 H14C 109.5

loop_
_geom_bond_atom_site_label_1
_geom_bond_atom_site_label_2
_geom_bond_distance
O1 C7 1.365(5)
O1 C8 1.455(5)
O2 C7 1.220(5)
O3 C13 1.367(5)
O3 C5 1.476(4)
O4 C13 1.217(5)
C1 C2 1.504(5)
C1 H1A 0.9800
C1 H1B 0.9800
C1 H1C 0.9800
C2 C3 1.335(5)
C2 C14 1.519(6)
C3 C13 1.487(5)
C3 C4 1.517(5)
C4 C5 1.538(5)
C4 H4A 0.9900
C4 H4B 0.9900
C5 C11 1.532(5)
C5 C6 1.559(5)
C6 C7 1.509(5)
C6 C9 1.549(6)
C6 H6 1.0000
C8 H8A 0.9800
C8 H8B 0.9800
C8 H8C 0.9800
C9 C10 1.557(5)
C9 H9A 0.9900
C9 H9B 0.9900
C10 C11 1.541(6)
C10 H10A 0.9900
C10 H10B 0.9900
C11 C12 1.533(6)
C11 H11 1.0000
C12 H12A 0.9800
C12 H12B 0.9800
C12 H12C 0.9800
C14 H14A 0.9800
C14 H14B 0.9800
C14 H14C 0.9800

loop_
_geom_torsion_atom_site_label_1
_geom_torsion_atom_site_label_2
_geom_torsion_atom_site_label_3
_geom_torsion_atom_site_label_4
_geom_torsion
C1 C2 C3 C13 2.6(6)
C14 C2 C3 C13 -176.0(4)
C1 C2 C3 C4 -178.2(4)
C14 C2 C3 C4 3.2(6)
C2 C3 C4 C5 163.0(4)
C13 C3 C4 C5 -17.7(4)
C13 O3 C5 C11 -145.1(3)
C13 O3 C5 C4 -18.8(4)
C13 O3 C5 C6 104.4(3)
C3 C4 C5 O3 21.7(4)
C3 C4 C5 C11 142.9(3)
C3 C4 C5 C6 -97.5(4)
O3 C5 C6 C7 -78.5(4)
C11 C5 C6 C7 166.2(3)
C4 C5 C6 C7 38.7(5)
O3 C5 C6 C9 157.5(3)
C11 C5 C6 C9 42.3(4)
C4 C5 C6 C9 -85.2(4)
C8 O1 C7 O2 2.6(5)
C8 O1 C7 C6 -175.5(3)
C9 C6 C7 O2 34.9(5)
C5 C6 C7 O2 -82.8(5)
C9 C6 C7 O1 -147.1(3)
C5 C6 C7 O1 95.2(4)
C7 C6 C9 C10 -146.3(4)
C5 C6 C9 C10 -22.6(4)
C6 C9 C10 C11 -5.0(4)
O3 C5 C11 C12 73.5(4)
C4 C5 C11 C12 -45.6(5)
C6 C5 C11 C12 -171.7(3)
O3 C5 C11 C10 -160.0(3)
C4 C5 C11 C10 80.8(4)
C6 C5 C11 C10 -45.2(4)
C9 C10 C11 C5 31.2(4)
C9 C10 C11 C12 157.3(3)
C5 O3 C13 O4 -174.7(3)
C5 O3 C13 C3 7.6(4)
C2 C3 C13 O4 9.0(7)
C4 C3 C13 O4 -170.4(4)
C2 C3 C13 O3 -173.6(4)
C4 C3 C13 O3 7.0(4)
